data_4121059
loop_
_publ_author_name
'Yunzhe Jiao'
'James Morris'
'William W. Brennessel'
'William D. Jones'

_publ_contact_author_address
;
 'Department of Chemistry, University of Rochester, Rochester,  
New York 14627'
;
_publ_contact_author_email jones@chem.rochester.edu
_publ_contact_author_name 'William D. Jones'
_publ_section_title
;
 Kinetic and Thermodynamic Selectivity of Intermolecular C-H Activation at
 [Tp'Rh(PMe3)]. How Does the Ancillary Ligand Affect the Metal-Carbon Bond
 Strength?
;
_journal_name_full 'Journal of the American Chemical Society'
_journal_page_first 16198
_journal_page_last 16212
_journal_paper_doi 10.1021/ja4080985
_journal_volume 135
_journal_year 2013
_chemical_formula_moiety 'C20 H33 B Br F3 N6 P Rh'
_chemical_formula_sum 'C20 H33 B Br F3 N6 P Rh'
_chemical_formula_weight 639.12
_chemical_name_common jonyj29
_chemical_name_systematic
; 
 ? 
;
_space_group_IT_number 14
_symmetry_cell_setting monoclinic
_symmetry_space_group_name_Hall '-P 2yn'
_symmetry_space_group_name_H-M 'P 1 21/n 1'
_atom_sites_solution_hydrogens geom
_atom_sites_solution_primary direct
_atom_sites_solution_secondary difmap
_audit_creation_method SHELXL-97
_cell_angle_alpha 90.00
_cell_angle_beta 110.943(1)
_cell_angle_gamma 90.00
_cell_formula_units_Z 4
_cell_length_a 11.1913(8)
_cell_length_b 19.7442(14)
_cell_length_c 12.7010(9)
_cell_measurement_reflns_used 3960
_cell_measurement_temperature 173(2)
_cell_measurement_theta_max 32.85
_cell_measurement_theta_min 2.20
_cell_volume 2621.1(3)
_computing_cell_refinement 'SAINT (Bruker, 2009)'
_computing_data_collection 'APEX2 (Bruker, 2011)'
_computing_data_reduction 'SAINT (Bruker, 2009)'
_computing_molecular_graphics 'SHELXTL (Sheldrick, 2008)'
_computing_publication_material 'SHELXTL (Sheldrick, 2008)'
_computing_structure_refinement 'SHELXL-97 (Sheldrick, 2008)'
_computing_structure_solution 'SIR97 (Altomare et al., 1999)'
_diffrn_ambient_temperature 173(2)
_diffrn_measured_fraction_theta_full 0.999
_diffrn_measured_fraction_theta_max 0.999
_diffrn_measurement_device_type 'Bruker SMART APEX II CCD Platform'
_diffrn_measurement_method 'area detector, \w scans per \f'
_diffrn_radiation_monochromator graphite
_diffrn_radiation_source 'fine-focus sealed tube'
_diffrn_radiation_type MoK\a
_diffrn_radiation_wavelength 0.71073
_diffrn_reflns_av_R_equivalents 0.0648
_diffrn_reflns_av_sigmaI/netI 0.0487
_diffrn_reflns_limit_h_max 19
_diffrn_reflns_limit_h_min -19
_diffrn_reflns_limit_k_max 33
_diffrn_reflns_limit_k_min -34
_diffrn_reflns_limit_l_max 21
_diffrn_reflns_limit_l_min -21
_diffrn_reflns_number 89561
_diffrn_reflns_theta_full 37.78
_diffrn_reflns_theta_max 37.78
_diffrn_reflns_theta_min 2.00
_diffrn_standards_number 0
_exptl_absorpt_coefficient_mu 2.278
_exptl_absorpt_correction_T_max 0.7409
_exptl_absorpt_correction_T_min 0.5292
_exptl_absorpt_correction_type multi-scan
_exptl_absorpt_process_details 'SADABS (Sheldrick, 2008)'
_exptl_crystal_colour yellow
_exptl_crystal_density_diffrn 1.620
_exptl_crystal_description block
_exptl_crystal_F_000 1288
_exptl_crystal_size_max 0.32
_exptl_crystal_size_mid 0.28
_exptl_crystal_size_min 0.14
_refine_diff_density_max 0.807
_refine_diff_density_min -0.590
_refine_diff_density_rms 0.111
_refine_ls_extinction_method none
_refine_ls_goodness_of_fit_ref 1.009
_refine_ls_hydrogen_treatment constr
_refine_ls_matrix_type full
_refine_ls_number_parameters 307
_refine_ls_number_reflns 14044
_refine_ls_number_restraints 0
_refine_ls_restrained_S_all 1.009
_refine_ls_R_factor_all 0.0729
_refine_ls_R_factor_gt 0.0369
_refine_ls_shift/su_max 0.003
_refine_ls_shift/su_mean 0.000
_refine_ls_structure_factor_coef Fsqd
_refine_ls_weighting_details 'calc w=1/[\s^2^(Fo^2^)+(0.0375P)^2^+0.6910P] where P=(Fo^2^+2Fc^2^)/3'
_refine_ls_weighting_scheme calc
_refine_ls_wR_factor_gt 0.0761
_refine_ls_wR_factor_ref 0.0878
_reflns_number_gt 9562
_reflns_number_total 14044
_reflns_threshold_expression >2sigma(I)
_cod_data_source_file ja4080985_si_002_14.cif
_cod_data_source_block 4i
_cod_original_cell_volume 2621.0(3)
_cod_database_code 4121059

loop_
_symmetry_equiv_pos_as_xyz
'x, y, z'
'-x+1/2, y+1/2, -z+1/2'
'-x, -y, -z'
'x-1/2, -y-1/2, z-1/2'

loop_
_atom_site_label
_atom_site_type_symbol
_atom_site_fract_x
_atom_site_fract_y
_atom_site_fract_z
_atom_site_U_iso_or_equiv
_atom_site_adp_type
_atom_site_occupancy
_atom_site_symmetry_multiplicity
_atom_site_calc_flag
_atom_site_refinement_flags
Rh1 Rh 0.376700(12) 0.848430(7) 0.644835(10) 0.01791(3) Uani 1 1 d .
Br1 Br 0.340016(18) 0.803814(10) 0.812419(15) 0.02652(5) Uani 1 1 d .
P1 P 0.18202(4) 0.81117(2) 0.52522(4) 0.02212(9) Uani 1 1 d .
N1 N 0.46648(15) 0.74789(8) 0.63212(12) 0.0226(3) Uani 1 1 d .
N2 N 0.58042(16) 0.75217(8) 0.61436(13) 0.0257(3) Uani 1 1 d .
N3 N 0.56550(14) 0.88068(8) 0.75006(12) 0.0219(3) Uani 1 1 d .
N4 N 0.66226(15) 0.86174(8) 0.71404(13) 0.0246(3) Uani 1 1 d .
N5 N 0.42718(15) 0.88806(8) 0.51186(12) 0.0227(3) Uani 1 1 d .
N6 N 0.53705(16) 0.86024(8) 0.50512(13) 0.0257(3) Uani 1 1 d .
B1 B 0.6342(2) 0.82137(12) 0.60408(19) 0.0268(4) Uani 1 1 d .
H1B H 0.7154 0.8155 0.5891 0.032 Uiso 1 1 calc R
C1 C 0.4456(2) 0.68133(10) 0.64064(15) 0.0268(4) Uani 1 1 d .
C2 C 0.5455(2) 0.64396(11) 0.62816(18) 0.0340(4) Uani 1 1 d .
H2 H 0.5539 0.5961 0.6306 0.041 Uiso 1 1 calc R
C3 C 0.6287(2) 0.68961(11) 0.61183(18) 0.0328(4) Uani 1 1 d .
C4 C 0.62031(18) 0.91506(10) 0.84662(15) 0.0256(3) Uani 1 1 d .
C5 C 0.75248(19) 0.91716(11) 0.87268(17) 0.0302(4) Uani 1 1 d .
H5 H 0.8140 0.9382 0.9363 0.036 Uiso 1 1 calc R
C6 C 0.77575(18) 0.88288(11) 0.78840(17) 0.0307(4) Uani 1 1 d .
C7 C 0.37949(19) 0.92867(10) 0.42118(15) 0.0272(4) Uani 1 1 d .
C8 C 0.4561(2) 0.92450(11) 0.35618(17) 0.0355(5) Uani 1 1 d .
H8 H 0.4425 0.9471 0.2869 0.043 Uiso 1 1 calc R
C9 C 0.5544(2) 0.88180(11) 0.41068(17) 0.0327(4) Uani 1 1 d .
C10 C 0.3325(2) 0.65203(11) 0.65868(18) 0.0334(4) Uani 1 1 d .
H10A H 0.3130 0.6786 0.7157 0.050 Uiso 1 1 calc R
H10B H 0.3509 0.6051 0.6846 0.050 Uiso 1 1 calc R
H10C H 0.2590 0.6530 0.5877 0.050 Uiso 1 1 calc R
C11 C 0.7522(3) 0.67775(15) 0.5932(3) 0.0509(7) Uani 1 1 d .
H11A H 0.7468 0.6976 0.5209 0.076 Uiso 1 1 calc R
H11B H 0.7678 0.6290 0.5922 0.076 Uiso 1 1 calc R
H11C H 0.8226 0.6989 0.6543 0.076 Uiso 1 1 calc R
C12 C 0.5511(2) 0.94437(12) 0.91641(17) 0.0348(4) Uani 1 1 d .
H12A H 0.4797 0.9147 0.9132 0.052 Uiso 1 1 calc R
H12B H 0.5182 0.9893 0.8873 0.052 Uiso 1 1 calc R
H12C H 0.6099 0.9485 0.9947 0.052 Uiso 1 1 calc R
C13 C 0.9006(2) 0.86757(17) 0.7755(2) 0.0516(7) Uani 1 1 d .
H13A H 0.8990 0.8845 0.7025 0.077 Uiso 1 1 calc R
H13B H 0.9146 0.8185 0.7794 0.077 Uiso 1 1 calc R
H13C H 0.9700 0.8897 0.8362 0.077 Uiso 1 1 calc R
C14 C 0.2701(2) 0.97750(12) 0.39512(19) 0.0385(5) Uani 1 1 d .
H14A H 0.2071 0.9601 0.4256 0.058 Uiso 1 1 calc R
H14B H 0.2297 0.9828 0.3133 0.058 Uiso 1 1 calc R
H14C H 0.3019 1.0215 0.4294 0.058 Uiso 1 1 calc R
C15 C 0.6638(3) 0.86040(15) 0.3776(2) 0.0512(7) Uani 1 1 d .
H15A H 0.6674 0.8108 0.3759 0.077 Uiso 1 1 calc R
H15B H 0.7438 0.8779 0.4324 0.077 Uiso 1 1 calc R
H15C H 0.6521 0.8784 0.3026 0.077 Uiso 1 1 calc R
C16 C 0.30574(18) 0.94426(10) 0.66229(16) 0.0255(3) Uani 1 1 d .
H16A H 0.3804 0.9718 0.7074 0.031 Uiso 1 1 calc R
H16B H 0.2731 0.9646 0.5860 0.031 Uiso 1 1 calc R
C17 C 0.2058(2) 0.95536(11) 0.71145(18) 0.0334(4) Uani 1 1 d .
F1 F 0.14610(15) 1.01521(8) 0.67526(15) 0.0559(4) Uani 1 1 d .
F2 F 0.24796(15) 0.95958(9) 0.82446(12) 0.0518(4) Uani 1 1 d .
F3 F 0.11064(13) 0.90958(8) 0.68393(12) 0.0443(3) Uani 1 1 d .
C18 C 0.0596(2) 0.86930(12) 0.43880(18) 0.0347(4) Uani 1 1 d .
H18A H -0.0233 0.8461 0.4109 0.052 Uiso 1 1 calc R
H18B H 0.0820 0.8846 0.3748 0.052 Uiso 1 1 calc R
H18C H 0.0542 0.9085 0.4843 0.052 Uiso 1 1 calc R
C19 C 0.0838(2) 0.76213(11) 0.58476(17) 0.0321(4) Uani 1 1 d .
H19A H 0.0195 0.7367 0.5246 0.048 Uiso 1 1 calc R
H19B H 0.0409 0.7928 0.6206 0.048 Uiso 1 1 calc R
H19C H 0.1381 0.7305 0.6411 0.048 Uiso 1 1 calc R
C20 C 0.2033(2) 0.76008(10) 0.41470(16) 0.0290(4) Uani 1 1 d .
H20A H 0.1196 0.7450 0.3626 0.044 Uiso 1 1 calc R
H20B H 0.2561 0.7205 0.4482 0.044 Uiso 1 1 calc R
H20C H 0.2456 0.7871 0.3735 0.044 Uiso 1 1 calc R

loop_
_atom_site_aniso_label
_atom_site_aniso_U_11
_atom_site_aniso_U_22
_atom_site_aniso_U_33
_atom_site_aniso_U_23
_atom_site_aniso_U_13
_atom_site_aniso_U_12
Rh1 0.01772(6) 0.01983(6) 0.01638(5) 0.00003(5) 0.00635(4) 0.00016(5)
Br1 0.02702(9) 0.03410(10) 0.01972(8) 0.00217(7) 0.00990(7) -0.00170(7)
P1 0.0200(2) 0.0253(2) 0.01911(19) -0.00108(16) 0.00466(16) -0.00122(17)
N1 0.0245(7) 0.0234(7) 0.0202(6) 0.0012(5) 0.0084(6) 0.0000(6)
N2 0.0268(8) 0.0268(8) 0.0268(7) 0.0016(6) 0.0135(6) 0.0054(6)
N3 0.0196(7) 0.0242(7) 0.0217(6) -0.0010(5) 0.0072(5) -0.0004(5)
N4 0.0192(7) 0.0305(8) 0.0255(7) 0.0017(6) 0.0098(6) -0.0006(6)
N5 0.0246(7) 0.0218(7) 0.0221(6) 0.0009(5) 0.0089(6) -0.0021(6)
N6 0.0289(8) 0.0283(8) 0.0234(7) 0.0005(6) 0.0136(6) -0.0018(6)
B1 0.0246(10) 0.0318(11) 0.0291(10) 0.0017(8) 0.0159(8) 0.0027(8)
C1 0.0334(10) 0.0225(8) 0.0213(8) 0.0014(6) 0.0059(7) -0.0002(7)
C2 0.0447(12) 0.0250(9) 0.0320(10) 0.0002(8) 0.0134(9) 0.0069(8)
C3 0.0391(11) 0.0310(10) 0.0312(10) 0.0024(8) 0.0161(9) 0.0131(9)
C4 0.0252(8) 0.0248(8) 0.0232(8) -0.0006(7) 0.0043(7) -0.0021(7)
C5 0.0238(9) 0.0344(10) 0.0270(9) 0.0017(8) 0.0026(7) -0.0072(8)
C6 0.0204(8) 0.0401(11) 0.0307(9) 0.0065(8) 0.0082(7) -0.0035(8)
C7 0.0328(10) 0.0241(8) 0.0218(8) 0.0028(6) 0.0064(7) -0.0051(7)
C8 0.0477(13) 0.0350(11) 0.0252(9) 0.0049(8) 0.0149(9) -0.0077(9)
C9 0.0428(12) 0.0348(11) 0.0279(9) 0.0007(8) 0.0219(9) -0.0055(9)
C10 0.0381(11) 0.0271(9) 0.0322(10) 0.0022(8) 0.0093(8) -0.0062(8)
C11 0.0524(15) 0.0479(14) 0.0651(17) 0.0066(13) 0.0363(14) 0.0224(12)
C12 0.0331(10) 0.0406(12) 0.0270(9) -0.0100(8) 0.0064(8) 0.0013(9)
C13 0.0234(10) 0.081(2) 0.0516(15) -0.0013(14) 0.0144(10) -0.0053(11)
C14 0.0435(12) 0.0357(11) 0.0317(10) 0.0118(9) 0.0076(9) 0.0041(9)
C15 0.0649(17) 0.0606(17) 0.0452(13) 0.0069(12) 0.0406(13) 0.0083(14)
C16 0.0216(8) 0.0292(9) 0.0244(8) -0.0018(7) 0.0068(6) 0.0002(7)
C17 0.0303(10) 0.0345(11) 0.0353(10) -0.0066(8) 0.0117(8) 0.0063(8)
F1 0.0533(9) 0.0452(9) 0.0736(11) 0.0001(8) 0.0282(8) 0.0231(7)
F2 0.0504(9) 0.0712(11) 0.0368(7) -0.0176(7) 0.0194(7) 0.0040(8)
F3 0.0299(7) 0.0535(9) 0.0558(8) -0.0151(7) 0.0231(6) -0.0060(6)
C18 0.0259(9) 0.0368(11) 0.0332(10) 0.0026(8) 0.0006(8) 0.0047(8)
C19 0.0270(9) 0.0403(11) 0.0282(9) -0.0016(8) 0.0088(8) -0.0101(8)
C20 0.0329(10) 0.0306(10) 0.0215(8) -0.0041(7) 0.0073(7) -0.0024(8)

loop_
_atom_type_symbol
_atom_type_description
_atom_type_scat_dispersion_real
_atom_type_scat_dispersion_imag
_atom_type_scat_source
C C 0.0033 0.0016 'International Tables Vol C Tables 4.2.6.8 and 6.1.1.4'
H H 0.0000 0.0000 'International Tables Vol C Tables 4.2.6.8 and 6.1.1.4'
B B 0.0013 0.0007 'International Tables Vol C Tables 4.2.6.8 and 6.1.1.4'
N N 0.0061 0.0033 'International Tables Vol C Tables 4.2.6.8 and 6.1.1.4'
F F 0.0171 0.0103 'International Tables Vol C Tables 4.2.6.8 and 6.1.1.4'
P P 0.1023 0.0942 'International Tables Vol C Tables 4.2.6.8 and 6.1.1.4'
Br Br -0.2901 2.4595 'International Tables Vol C Tables 4.2.6.8 and 6.1.1.4'
Rh Rh -1.1178 0.9187 'International Tables Vol C Tables 4.2.6.8 and 6.1.1.4'

loop_
_geom_angle_atom_site_label_1
_geom_angle_atom_site_label_2
_geom_angle_atom_site_label_3
_geom_angle
C16 Rh1 N5 88.27(7)
C16 Rh1 N3 89.55(7)
N5 Rh1 N3 84.45(6)
C16 Rh1 N1 176.16(7)
N5 Rh1 N1 90.89(6)
N3 Rh1 N1 86.64(6)
C16 Rh1 P1 93.08(5)
N5 Rh1 P1 92.95(4)
N3 Rh1 P1 176.25(4)
N1 Rh1 P1 90.71(4)
C16 Rh1 Br1 92.57(5)
N5 Rh1 Br1 174.33(4)
N3 Rh1 Br1 89.95(4)
N1 Rh1 Br1 87.90(4)
P1 Rh1 Br1 92.605(14)
C20 P1 C19 106.96(10)
C20 P1 C18 99.35(10)
C19 P1 C18 98.60(11)
C20 P1 Rh1 109.64(7)
C19 P1 Rh1 117.94(7)
C18 P1 Rh1 122.01(8)
C1 N1 N2 105.70(15)
C1 N1 Rh1 139.36(13)
N2 N1 Rh1 114.88(11)
C3 N2 N1 110.47(16)
C3 N2 B1 130.23(17)
N1 N2 B1 119.28(15)
C4 N3 N4 106.59(15)
C4 N3 Rh1 137.97(13)
N4 N3 Rh1 115.43(11)
C6 N4 N3 109.90(16)
C6 N4 B1 129.10(17)
N3 N4 B1 120.99(15)
C7 N5 N6 105.90(15)
C7 N5 Rh1 140.02(14)
N6 N5 Rh1 113.68(11)
C9 N6 N5 110.14(16)
C9 N6 B1 126.74(17)
N5 N6 B1 122.23(14)
N2 B1 N4 110.29(15)
N2 B1 N6 109.45(17)
N4 B1 N6 109.75(16)
N2 B1 H1B 109.1
N4 B1 H1B 109.1
N6 B1 H1B 109.1
N1 C1 C2 109.80(18)
N1 C1 C10 125.15(19)
C2 C1 C10 125.04(19)
C3 C2 C1 106.63(18)
C3 C2 H2 126.7
C1 C2 H2 126.7
N2 C3 C2 107.39(18)
N2 C3 C11 123.0(2)
C2 C3 C11 129.6(2)
N3 C4 C5 109.33(17)
N3 C4 C12 125.17(17)
C5 C4 C12 125.48(18)
C6 C5 C4 106.36(17)
C6 C5 H5 126.8
C4 C5 H5 126.8
N4 C6 C5 107.81(17)
N4 C6 C13 122.9(2)
C5 C6 C13 129.2(2)
N5 C7 C8 109.44(19)
N5 C7 C14 127.88(18)
C8 C7 C14 122.39(18)
C9 C8 C7 107.01(18)
C9 C8 H8 126.5
C7 C8 H8 126.5
N6 C9 C8 107.47(18)
N6 C9 C15 123.7(2)
C8 C9 C15 128.9(2)
C1 C10 H10A 109.5
C1 C10 H10B 109.5
H10A C10 H10B 109.5
C1 C10 H10C 109.5
H10A C10 H10C 109.5
H10B C10 H10C 109.5
C3 C11 H11A 109.5
C3 C11 H11B 109.5
H11A C11 H11B 109.5
C3 C11 H11C 109.5
H11A C11 H11C 109.5
H11B C11 H11C 109.5
C4 C12 H12A 109.5
C4 C12 H12B 109.5
H12A C12 H12B 109.5
C4 C12 H12C 109.5
H12A C12 H12C 109.5
H12B C12 H12C 109.5
C6 C13 H13A 109.5
C6 C13 H13B 109.5
H13A C13 H13B 109.5
C6 C13 H13C 109.5
H13A C13 H13C 109.5
H13B C13 H13C 109.5
C7 C14 H14A 109.5
C7 C14 H14B 109.5
H14A C14 H14B 109.5
C7 C14 H14C 109.5
H14A C14 H14C 109.5
H14B C14 H14C 109.5
C9 C15 H15A 109.5
C9 C15 H15B 109.5
H15A C15 H15B 109.5
C9 C15 H15C 109.5
H15A C15 H15C 109.5
H15B C15 H15C 109.5
C17 C16 Rh1 123.44(15)
C17 C16 H16A 106.5
Rh1 C16 H16A 106.5
C17 C16 H16B 106.5
Rh1 C16 H16B 106.5
H16A C16 H16B 106.5
F2 C17 F3 105.20(19)
F2 C17 F1 104.51(17)
F3 C17 F1 104.43(17)
F2 C17 C16 115.51(18)
F3 C17 C16 116.04(17)
F1 C17 C16 110.00(19)
P1 C18 H18A 109.5
P1 C18 H18B 109.5
H18A C18 H18B 109.5
P1 C18 H18C 109.5
H18A C18 H18C 109.5
H18B C18 H18C 109.5
P1 C19 H19A 109.5
P1 C19 H19B 109.5
H19A C19 H19B 109.5
P1 C19 H19C 109.5
H19A C19 H19C 109.5
H19B C19 H19C 109.5
P1 C20 H20A 109.5
P1 C20 H20B 109.5
H20A C20 H20B 109.5
P1 C20 H20C 109.5
H20A C20 H20C 109.5
H20B C20 H20C 109.5

loop_
_geom_bond_atom_site_label_1
_geom_bond_atom_site_label_2
_geom_bond_distance
Rh1 C16 2.0941(19)
Rh1 N5 2.1133(15)
Rh1 N3 2.1535(15)
Rh1 N1 2.2566(15)
Rh1 P1 2.2868(5)
Rh1 Br1 2.4697(3)
P1 C20 1.8119(19)
P1 C19 1.820(2)
P1 C18 1.823(2)
N1 C1 1.346(2)
N1 N2 1.375(2)
N2 C3 1.353(2)
N2 B1 1.517(3)
N3 C4 1.343(2)
N3 N4 1.370(2)
N4 C6 1.350(3)
N4 B1 1.540(3)
N5 C7 1.347(2)
N5 N6 1.377(2)
N6 C9 1.351(2)
N6 B1 1.541(3)
B1 H1B 1.0000
C1 C2 1.394(3)
C1 C10 1.482(3)
C2 C3 1.364(3)
C2 H2 0.9500
C3 C11 1.502(3)
C4 C5 1.396(3)
C4 C12 1.487(3)
C5 C6 1.368(3)
C5 H5 0.9500
C6 C13 1.495(3)
C7 C8 1.389(3)
C7 C14 1.500(3)
C8 C9 1.362(3)
C8 H8 0.9500
C9 C15 1.491(3)
C10 H10A 0.9800
C10 H10B 0.9800
C10 H10C 0.9800
C11 H11A 0.9800
C11 H11B 0.9800
C11 H11C 0.9800
C12 H12A 0.9800
C12 H12B 0.9800
C12 H12C 0.9800
C13 H13A 0.9800
C13 H13B 0.9800
C13 H13C 0.9800
C14 H14A 0.9800
C14 H14B 0.9800
C14 H14C 0.9800
C15 H15A 0.9800
C15 H15B 0.9800
C15 H15C 0.9800
C16 C17 1.479(3)
C16 H16A 0.9900
C16 H16B 0.9900
C17 F2 1.344(2)
C17 F3 1.345(3)
C17 F1 1.355(3)
C18 H18A 0.9800
C18 H18B 0.9800
C18 H18C 0.9800
C19 H19A 0.9800
C19 H19B 0.9800
C19 H19C 0.9800
C20 H20A 0.9800
C20 H20B 0.9800
C20 H20C 0.9800

loop_
_geom_torsion_atom_site_label_1
_geom_torsion_atom_site_label_2
_geom_torsion_atom_site_label_3
_geom_torsion_atom_site_label_4
_geom_torsion
C16 Rh1 P1 C20 140.60(9)
N5 Rh1 P1 C20 52.17(8)
N3 Rh1 P1 C20 6.1(7)
N1 Rh1 P1 C20 -38.75(8)
Br1 Rh1 P1 C20 -126.69(7)
C16 Rh1 P1 C19 -96.73(10)
N5 Rh1 P1 C19 174.84(10)
N3 Rh1 P1 C19 128.8(7)
N1 Rh1 P1 C19 83.92(9)
Br1 Rh1 P1 C19 -4.01(9)
C16 Rh1 P1 C18 25.35(11)
N5 Rh1 P1 C18 -63.08(10)
N3 Rh1 P1 C18 -109.1(7)
N1 Rh1 P1 C18 -154.00(10)
Br1 Rh1 P1 C18 118.07(9)
C16 Rh1 N1 C1 140.1(9)
N5 Rh1 N1 C1 -142.64(19)
N3 Rh1 N1 C1 132.97(19)
P1 Rh1 N1 C1 -49.68(19)
Br1 Rh1 N1 C1 42.90(19)
C16 Rh1 N1 N2 -36.7(10)
N5 Rh1 N1 N2 40.58(12)
N3 Rh1 N1 N2 -43.81(12)
P1 Rh1 N1 N2 133.54(11)
Br1 Rh1 N1 N2 -133.88(11)
C1 N1 N2 C3 0.1(2)
Rh1 N1 N2 C3 177.90(13)
C1 N1 N2 B1 -178.34(16)
Rh1 N1 N2 B1 -0.5(2)
C16 Rh1 N3 C4 44.1(2)
N5 Rh1 N3 C4 132.40(19)
N1 Rh1 N3 C4 -136.38(19)
P1 Rh1 N3 C4 179(37)
Br1 Rh1 N3 C4 -48.48(19)
C16 Rh1 N3 N4 -137.00(13)
N5 Rh1 N3 N4 -48.69(12)
N1 Rh1 N3 N4 42.53(12)
P1 Rh1 N3 N4 -2.5(8)
Br1 Rh1 N3 N4 130.43(12)
C4 N3 N4 C6 1.2(2)
Rh1 N3 N4 C6 -178.02(13)
C4 N3 N4 B1 -179.58(16)
Rh1 N3 N4 B1 1.2(2)
C16 Rh1 N5 C7 -42.5(2)
N3 Rh1 N5 C7 -132.2(2)
N1 Rh1 N5 C7 141.2(2)
P1 Rh1 N5 C7 50.5(2)
Br1 Rh1 N5 C7 -141.2(4)
C16 Rh1 N5 N6 146.12(13)
N3 Rh1 N5 N6 56.40(12)
N1 Rh1 N5 N6 -30.13(12)
P1 Rh1 N5 N6 -120.89(11)
Br1 Rh1 N5 N6 47.5(5)
C7 N5 N6 C9 -1.7(2)
Rh1 N5 N6 C9 172.54(13)
C7 N5 N6 B1 168.15(17)
Rh1 N5 N6 B1 -17.6(2)
C3 N2 B1 N4 -116.2(2)
N1 N2 B1 N4 61.8(2)
C3 N2 B1 N6 123.0(2)
N1 N2 B1 N6 -59.0(2)
C6 N4 B1 N2 114.5(2)
N3 N4 B1 N2 -64.5(2)
C6 N4 B1 N6 -124.8(2)
N3 N4 B1 N6 56.2(2)
C9 N6 B1 N2 -117.5(2)
N5 N6 B1 N2 74.4(2)
C9 N6 B1 N4 121.4(2)
N5 N6 B1 N4 -46.7(2)
N2 N1 C1 C2 -0.1(2)
Rh1 N1 C1 C2 -177.07(15)
N2 N1 C1 C10 -179.17(18)
Rh1 N1 C1 C10 3.9(3)
N1 C1 C2 C3 0.1(2)
C10 C1 C2 C3 179.16(19)
N1 N2 C3 C2 0.0(2)
B1 N2 C3 C2 178.17(19)
N1 N2 C3 C11 179.7(2)
B1 N2 C3 C11 -2.1(4)
C1 C2 C3 N2 0.0(2)
C1 C2 C3 C11 -179.7(2)
N4 N3 C4 C5 -0.8(2)
Rh1 N3 C4 C5 178.21(14)
N4 N3 C4 C12 -179.03(18)
Rh1 N3 C4 C12 -0.1(3)
N3 C4 C5 C6 0.0(2)
C12 C4 C5 C6 178.3(2)
N3 N4 C6 C5 -1.2(2)
B1 N4 C6 C5 179.68(19)
N3 N4 C6 C13 177.4(2)
B1 N4 C6 C13 -1.7(3)
C4 C5 C6 N4 0.7(2)
C4 C5 C6 C13 -177.8(2)
N6 N5 C7 C8 2.1(2)
Rh1 N5 C7 C8 -169.71(15)
N6 N5 C7 C14 -171.8(2)
Rh1 N5 C7 C14 16.4(3)
N5 C7 C8 C9 -1.7(2)
C14 C7 C8 C9 172.60(19)
N5 N6 C9 C8 0.7(2)
B1 N6 C9 C8 -168.63(19)
N5 N6 C9 C15 -179.3(2)
B1 N6 C9 C15 11.4(3)
C7 C8 C9 N6 0.6(2)
C7 C8 C9 C15 -179.4(2)
N5 Rh1 C16 C17 155.27(16)
N3 Rh1 C16 C17 -120.27(16)
N1 Rh1 C16 C17 -127.3(9)
P1 Rh1 C16 C17 62.41(16)
Br1 Rh1 C16 C17 -30.34(16)
Rh1 C16 C17 F2 84.7(2)
Rh1 C16 C17 F3 -39.1(3)
Rh1 C16 C17 F1 -157.35(14)
